data_7716013
loop_
_publ_author_name
'Vanucci-Bacqu&#xe9;, Corinne'
'Wolff, Mariusz'
'Delavaux-Nicot, B&#xe9;atrice'
'Abdallah, Abanoub Mosaad'
'Mallet-Ladeira, Sonia'
'Serpentini, Charles-Louis'
'Bedos-Belval, Florence'
'Fong, Kar Wai'
'Ng, Xiao Ying'
'Low, May Lee'
'Benoist, Eric'
'Fery-Forgues, Suzanne'

_publ_section_title
;
 1,2,3-Triazol-5-ylidene- <i>vs.</i> 1,2,3-triazole-based
 tricarbonylrhenium(I) complexes: influence of a mesoionic carbene ligand
 on the electronic and biological properties.
;
_journal_issue 27
_journal_name_full 'Dalton transactions (Cambridge, England : 2003)'
_journal_page_first 11276
_journal_page_last 11294
_journal_paper_doi 10.1039/d4dt00922c
_journal_volume 53
_journal_year 2024
_chemical_formula_moiety 'C16 H10 Cl N4 O3 Re'
_chemical_formula_sum 'C16 H10 Cl N4 O3 Re'
_chemical_formula_weight 527.94
_space_group_IT_number 61
_space_group_name_Hall '-P 2ac 2ab'
_space_group_name_H-M_alt 'P b c a'
_symmetry_cell_setting orthorhombic
_symmetry_Int_Tables_number 61
_symmetry_space_group_name_Hall '-P 2ac 2ab'
_symmetry_space_group_name_H-M 'P b c a'
_atom_sites_solution_hydrogens geom
_atom_sites_solution_primary dual
_atom_sites_solution_secondary difmap
_audit_update_record
;
2024-01-23 deposited with the CCDC.	2024-05-13 downloaded from the CCDC.
;
_cell_angle_alpha 90
_cell_angle_beta 90
_cell_angle_gamma 90
_cell_formula_units_Z 8
_cell_length_a 13.1442(10)
_cell_length_b 6.8213(5)
_cell_length_c 36.375(3)
_cell_measurement_reflns_used 9813
_cell_measurement_temperature 193(2)
_cell_measurement_theta_max 32.71
_cell_measurement_theta_min 2.72
_cell_volume 3261.4(4)
_computing_cell_refinement 'Bruker SAINT'
_computing_data_collection 'Bruker APEX2'
_computing_data_reduction 'Bruker SAINT'
_computing_molecular_graphics 'Ortep-3 for Windows (Farrugia, 1997)'
_computing_publication_material 'WinGX publication routines (Farrugia, 1999)'
_computing_structure_refinement 'SHELXL-2019/2 (Sheldrick, 2015)'
_computing_structure_solution 'SHELXT (Sheldrick 2015)'
_diffrn_ambient_temperature 193(2)
_diffrn_measured_fraction_theta_full 0.998
_diffrn_measured_fraction_theta_max 0.998
_diffrn_measurement_device_type 'Bruker Kappa APEX II Quazar'
_diffrn_measurement_method 'phi and omega scans'
_diffrn_radiation_monochromator 'multilayer optics'
_diffrn_radiation_source 'microfocus sealed tube'
_diffrn_radiation_type MoK\a
_diffrn_radiation_wavelength 0.71073
_diffrn_reflns_av_R_equivalents 0.0554
_diffrn_reflns_av_unetI/netI 0.0213
_diffrn_reflns_Laue_measured_fraction_full 0.998
_diffrn_reflns_Laue_measured_fraction_max 0.998
_diffrn_reflns_limit_h_max 20
_diffrn_reflns_limit_h_min -20
_diffrn_reflns_limit_k_max 10
_diffrn_reflns_limit_k_min -10
_diffrn_reflns_limit_l_max 56
_diffrn_reflns_limit_l_min -56
_diffrn_reflns_number 115433
_diffrn_reflns_point_group_measured_fraction_full 0.998
_diffrn_reflns_point_group_measured_fraction_max 0.998
_diffrn_reflns_theta_full 25.242
_diffrn_reflns_theta_max 33.795
_diffrn_reflns_theta_min 3.1
_diffrn_standards_decay_% 0
_diffrn_standards_interval_count 0
_diffrn_standards_interval_time 0
_diffrn_standards_number 0
_exptl_absorpt_coefficient_mu 7.639
_exptl_absorpt_correction_T_max 0.7467
_exptl_absorpt_correction_T_min 0.5470
_exptl_absorpt_correction_type multi-scan
_exptl_absorpt_process_details 'SADABS (Bruker-AXS)'
_exptl_crystal_colour yellow
_exptl_crystal_density_diffrn 2.15
_exptl_crystal_description needle
_exptl_crystal_F_000 2000
_exptl_crystal_size_max 0.2
_exptl_crystal_size_mid 0.04
_exptl_crystal_size_min 0.04
_refine_diff_density_max 0.844
_refine_diff_density_min -1.325
_refine_diff_density_rms 0.108
_refine_ls_extinction_method none
_refine_ls_goodness_of_fit_ref 1.033
_refine_ls_hydrogen_treatment constr
_refine_ls_matrix_type full
_refine_ls_number_parameters 226
_refine_ls_number_reflns 6553
_refine_ls_number_restraints 0
_refine_ls_restrained_S_all 1.033
_refine_ls_R_factor_all 0.0321
_refine_ls_R_factor_gt 0.0213
_refine_ls_shift/su_max 0.006
_refine_ls_shift/su_mean 0
_refine_ls_structure_factor_coef Fsqd
_refine_ls_weighting_details 'w=1/[\s^2^(Fo^2^)+(0.0103P)^2^+4.2422P] where P=(Fo^2^+2Fc^2^)/3'
_refine_ls_weighting_scheme calc
_refine_ls_wR_factor_gt 0.0402
_refine_ls_wR_factor_ref 0.0435
_reflns_Friedel_coverage 0
_reflns_number_gt 5346
_reflns_number_total 6553
_reflns_threshold_expression 'I > 2\s(I)'
_cod_data_source_file d4dt00922c2.cif
_cod_data_source_block Re-Phe
_cod_depositor_comments 'Adding full bibliography for 7716011--7716014.cif.'
_cod_database_code 7716013
_shelx_shelxl_version_number 2019/3

loop_
_symmetry_equiv_pos_as_xyz
'x, y, z'
'-x+1/2, -y, z+1/2'
'-x, y+1/2, -z+1/2'
'x+1/2, -y+1/2, -z'
'-x, -y, -z'
'x-1/2, y, -z-1/2'
'x, -y-1/2, z-1/2'
'-x-1/2, y-1/2, z'

loop_
_atom_site_label
_atom_site_type_symbol
_atom_site_fract_x
_atom_site_fract_y
_atom_site_fract_z
_atom_site_U_iso_or_equiv
_atom_site_adp_type
_atom_site_occupancy
_atom_site_site_symmetry_order
_atom_site_calc_flag
_atom_site_refinement_flags_posn
_atom_site_refinement_flags_adp
_atom_site_refinement_flags_occupancy
_atom_site_disorder_assembly
_atom_site_disorder_group
C1 C 0.32232(17) 0.4419(3) 0.41729(7) 0.0277(4) Uani 1 1 d . . . . .
C2 C 0.38562(16) 0.3325(3) 0.34891(6) 0.0253(4) Uani 1 1 d . . . . .
C3 C 0.38703(17) 0.7145(3) 0.36813(7) 0.0292(5) Uani 1 1 d . . . . .
C4 C 0.75150(15) 0.6263(3) 0.36872(6) 0.0211(4) Uani 1 1 d . . . . .
H4 H 0.815443 0.671559 0.377438 0.025 Uiso 1 1 calc R U . . .
C5 C 0.66180(15) 0.6131(3) 0.38785(6) 0.0208(3) Uani 1 1 d . . . . .
C6 C 0.63073(16) 0.6670(3) 0.42500(6) 0.0221(4) Uani 1 1 d . . . . .
C7 C 0.69641(18) 0.7461(3) 0.45080(6) 0.0279(4) Uani 1 1 d . . . . .
H7 H 0.766427 0.76438 0.445301 0.034 Uiso 1 1 calc R U . . .
C8 C 0.6575(2) 0.7978(4) 0.48481(7) 0.0347(5) Uani 1 1 d . . . . .
H8 H 0.700692 0.851556 0.503156 0.042 Uiso 1 1 calc R U . . .
C9 C 0.5552(2) 0.7705(4) 0.49182(7) 0.0344(5) Uani 1 1 d . . . . .
H9 H 0.527039 0.806015 0.514934 0.041 Uiso 1 1 calc R U . . .
C10 C 0.49455(19) 0.6906(4) 0.46469(7) 0.0309(5) Uani 1 1 d . . . . .
H10 H 0.424189 0.672829 0.469652 0.037 Uiso 1 1 calc R U . . .
C11 C 0.79558(15) 0.5456(3) 0.30372(6) 0.0204(4) Uani 1 1 d . . . . .
C12 C 0.75849(17) 0.5801(3) 0.26884(6) 0.0258(4) Uani 1 1 d . . . . .
H12 H 0.688856 0.611801 0.265134 0.031 Uiso 1 1 calc R U . . .
C13 C 0.82506(19) 0.5677(4) 0.23918(7) 0.0316(5) Uani 1 1 d . . . . .
H13 H 0.800986 0.591195 0.214955 0.038 Uiso 1 1 calc R U . . .
C14 C 0.92657(19) 0.5210(4) 0.24495(7) 0.0343(5) Uani 1 1 d . . . . .
H14 H 0.971539 0.510706 0.224599 0.041 Uiso 1 1 calc R U . . .
C15 C 0.96269(17) 0.4893(4) 0.28024(7) 0.0330(5) Uani 1 1 d . . . . .
H15 H 1.032537 0.459657 0.283994 0.04 Uiso 1 1 calc R U . . .
C16 C 0.89716(16) 0.5007(3) 0.31019(6) 0.0259(4) Uani 1 1 d . . . . .
H16 H 0.921224 0.478314 0.33446 0.031 Uiso 1 1 calc R U . . .
N1 N 0.59067(13) 0.5375(2) 0.36478(5) 0.0204(3) Uani 1 1 d . . . . .
N2 N 0.63007(12) 0.5047(2) 0.33189(5) 0.0207(3) Uani 1 1 d . . . . .
N3 N 0.72850(12) 0.5605(2) 0.33474(5) 0.0194(3) Uani 1 1 d . . . . .
N4 N 0.53030(14) 0.6369(3) 0.43169(5) 0.0235(3) Uani 1 1 d . . . . .
O1 O 0.25140(14) 0.4196(3) 0.43538(5) 0.0404(4) Uani 1 1 d . . . . .
O2 O 0.35365(14) 0.2462(3) 0.32454(5) 0.0368(4) Uani 1 1 d . . . . .
O3 O 0.35407(15) 0.8533(3) 0.35492(6) 0.0466(5) Uani 1 1 d . . . . .
Cl1 Cl 0.52776(4) 0.18528(8) 0.41490(2) 0.02711(10) Uani 1 1 d . . . . .
Re1 Re 0.44327(2) 0.48177(2) 0.38878(2) 0.02093(2) Uani 1 1 d . . . . .

loop_
_atom_site_aniso_label
_atom_site_aniso_U_11
_atom_site_aniso_U_22
_atom_site_aniso_U_33
_atom_site_aniso_U_23
_atom_site_aniso_U_13
_atom_site_aniso_U_12
C1 0.0244(9) 0.0295(11) 0.0291(12) 0.0004(9) 0.0029(8) 0.0005(8)
C2 0.0230(9) 0.0270(10) 0.0259(11) 0.0034(8) 0.0018(8) -0.0005(8)
C3 0.0233(10) 0.0317(12) 0.0326(13) 0.0030(9) 0.0004(9) 0.0011(8)
C4 0.0214(8) 0.0228(9) 0.0192(9) -0.0013(7) -0.0004(7) -0.0028(7)
C5 0.0228(8) 0.0187(8) 0.0210(9) -0.0008(7) 0.0002(8) -0.0008(7)
C6 0.0259(9) 0.0229(9) 0.0174(9) 0.0002(7) 0.0007(7) 0.0002(7)
C7 0.0318(11) 0.0309(11) 0.0211(11) -0.0032(8) -0.0019(8) -0.0023(9)
C8 0.0498(15) 0.0321(12) 0.0223(12) -0.0042(9) -0.0048(10) -0.0028(11)
C9 0.0498(14) 0.0323(12) 0.0209(11) -0.0041(9) 0.0081(10) 0.0015(11)
C10 0.0341(12) 0.0320(12) 0.0266(12) -0.0009(9) 0.0116(9) 0.0013(9)
C11 0.0220(8) 0.0195(9) 0.0197(9) -0.0021(7) 0.0043(7) -0.0022(7)
C12 0.0290(10) 0.0263(10) 0.0220(10) -0.0021(8) 0.0027(8) 0.0018(8)
C13 0.0403(12) 0.0339(12) 0.0206(11) -0.0013(9) 0.0054(9) 0.0014(10)
C14 0.0356(12) 0.0368(12) 0.0303(12) -0.0064(10) 0.0137(9) -0.0041(10)
C15 0.0242(10) 0.0386(13) 0.0361(13) -0.0073(10) 0.0077(9) -0.0008(9)
C16 0.0216(9) 0.0309(11) 0.0250(10) -0.0015(8) 0.0016(7) 0.0000(8)
N1 0.0205(7) 0.0223(8) 0.0185(8) 0.0000(6) 0.0011(6) -0.0010(6)
N2 0.0190(7) 0.0227(8) 0.0202(8) -0.0003(6) 0.0010(6) -0.0017(6)
N3 0.0191(7) 0.0216(8) 0.0174(8) -0.0005(6) 0.0021(6) -0.0018(6)
N4 0.0265(8) 0.0237(8) 0.0203(9) -0.0007(7) 0.0044(7) 0.0004(7)
O1 0.0297(8) 0.0519(11) 0.0395(10) 0.0002(9) 0.0132(8) -0.0045(8)
O2 0.0421(10) 0.0374(9) 0.0310(10) -0.0019(7) -0.0068(8) -0.0047(8)
O3 0.0414(11) 0.0379(10) 0.0605(14) 0.0163(10) -0.0030(9) 0.0064(8)
Cl1 0.0282(2) 0.0288(2) 0.0244(3) 0.0035(2) 0.00475(19) 0.00476(19)
Re1 0.01753(3) 0.02361(4) 0.02165(4) 0.00090(3) 0.00224(3) 0.00032(3)

loop_
_atom_type_symbol
_atom_type_description
_atom_type_scat_dispersion_real
_atom_type_scat_dispersion_imag
_atom_type_scat_source
C C 0.0033 0.0016 'International Tables Vol C Tables 4.2.6.8 and 6.1.1.4'
H H 0 0 'International Tables Vol C Tables 4.2.6.8 and 6.1.1.4'
N N 0.0061 0.0033 'International Tables Vol C Tables 4.2.6.8 and 6.1.1.4'
O O 0.0106 0.006 'International Tables Vol C Tables 4.2.6.8 and 6.1.1.4'
Cl Cl 0.1484 0.1585 'International Tables Vol C Tables 4.2.6.8 and 6.1.1.4'
Re Re -1.0185 7.231 'International Tables Vol C Tables 4.2.6.8 and 6.1.1.4'

loop_
_geom_angle_atom_site_label_1
_geom_angle_atom_site_label_2
_geom_angle_atom_site_label_3
_geom_angle
_geom_angle_site_symmetry_1
_geom_angle_site_symmetry_3
_geom_angle_publ_flag
O1 C1 Re1 177.8(2) . . ?
O2 C2 Re1 177.9(2) . . ?
O3 C3 Re1 178.4(2) . . ?
N3 C4 C5 104.50(17) . . ?
N3 C4 H4 127.8 . . ?
C5 C4 H4 127.8 . . ?
N1 C5 C4 107.63(18) . . ?
N1 C5 C6 118.39(18) . . ?
C4 C5 C6 133.94(19) . . ?
N4 C6 C7 122.9(2) . . ?
N4 C6 C5 113.57(18) . . ?
C7 C6 C5 123.47(19) . . ?
C6 C7 C8 118.3(2) . . ?
C6 C7 H7 120.8 . . ?
C8 C7 H7 120.8 . . ?
C9 C8 C7 119.4(2) . . ?
C9 C8 H8 120.3 . . ?
C7 C8 H8 120.3 . . ?
C8 C9 C10 118.9(2) . . ?
C8 C9 H9 120.5 . . ?
C10 C9 H9 120.5 . . ?
N4 C10 C9 123.1(2) . . ?
N4 C10 H10 118.5 . . ?
C9 C10 H10 118.5 . . ?
C12 C11 C16 122.2(2) . . ?
C12 C11 N3 119.58(18) . . ?
C16 C11 N3 118.20(19) . . ?
C11 C12 C13 118.7(2) . . ?
C11 C12 H12 120.6 . . ?
C13 C12 H12 120.6 . . ?
C14 C13 C12 120.1(2) . . ?
C14 C13 H13 120 . . ?
C12 C13 H13 120 . . ?
C15 C14 C13 120.4(2) . . ?
C15 C14 H14 119.8 . . ?
C13 C14 H14 119.8 . . ?
C14 C15 C16 120.3(2) . . ?
C14 C15 H15 119.8 . . ?
C16 C15 H15 119.8 . . ?
C11 C16 C15 118.3(2) . . ?
C11 C16 H16 120.8 . . ?
C15 C16 H16 120.8 . . ?
N2 N1 C5 110.72(16) . . ?
N2 N1 Re1 133.42(13) . . ?
C5 N1 Re1 115.77(13) . . ?
N1 N2 N3 104.93(16) . . ?
C4 N3 N2 112.21(16) . . ?
C4 N3 C11 127.29(17) . . ?
N2 N3 C11 120.50(17) . . ?
C10 N4 C6 117.4(2) . . ?
C10 N4 Re1 125.67(16) . . ?
C6 N4 Re1 116.75(14) . . ?
C3 Re1 C1 90.56(10) . . ?
C3 Re1 C2 89.48(10) . . ?
C1 Re1 C2 90.34(10) . . ?
C3 Re1 N1 92.40(8) . . ?
C1 Re1 N1 171.03(9) . . ?
C2 Re1 N1 98.14(8) . . ?
C3 Re1 N4 94.61(9) . . ?
C1 Re1 N4 96.63(8) . . ?
C2 Re1 N4 171.87(8) . . ?
N1 Re1 N4 74.70(7) . . ?
C3 Re1 Cl1 176.40(7) . . ?
C1 Re1 Cl1 92.75(7) . . ?
C2 Re1 Cl1 91.91(7) . . ?
N1 Re1 Cl1 84.11(5) . . ?
N4 Re1 Cl1 83.60(5) . . ?

loop_
_geom_bond_atom_site_label_1
_geom_bond_atom_site_label_2
_geom_bond_distance
_geom_bond_site_symmetry_2
_geom_bond_publ_flag
C1 O1 1.151(3) . ?
C1 Re1 1.918(2) . ?
C2 O2 1.144(3) . ?
C2 Re1 1.927(2) . ?
C3 O3 1.147(3) . ?
C3 Re1 1.906(2) . ?
C4 N3 1.349(3) . ?
C4 C5 1.372(3) . ?
C4 H4 0.95 . ?
C5 N1 1.358(3) . ?
C5 C6 1.459(3) . ?
C6 N4 1.358(3) . ?
C6 C7 1.384(3) . ?
C7 C8 1.385(3) . ?
C7 H7 0.95 . ?
C8 C9 1.381(4) . ?
C8 H8 0.95 . ?
C9 C10 1.381(4) . ?
C9 H9 0.95 . ?
C10 N4 1.340(3) . ?
C10 H10 0.95 . ?
C11 C12 1.380(3) . ?
C11 C16 1.390(3) . ?
C11 N3 1.436(2) . ?
C12 C13 1.392(3) . ?
C12 H12 0.95 . ?
C13 C14 1.388(4) . ?
C13 H13 0.95 . ?
C14 C15 1.385(4) . ?
C14 H14 0.95 . ?
C15 C16 1.391(3) . ?
C15 H15 0.95 . ?
C16 H16 0.95 . ?
N1 N2 1.323(2) . ?
N1 Re1 2.1589(17) . ?
N2 N3 1.353(2) . ?
N4 Re1 2.2055(19) . ?
Cl1 Re1 2.4953(5) . ?
